data_4331726
loop_
_publ_author_name
'Marton, Andras'
'Clark, Christopher C.'
'Srinivasan, Ramya'
'Freundlich, Robert E.'
'Narducci Sarjeant, Amy A.'
'Meyer, Gerald J.'

_publ_section_title
;
 Static and Dynamic Quenching of Ru(II) Polypyridyl Excited States by
 Iodide
;
_journal_issue 1
_journal_name_full 'Inorganic Chemistry'
_journal_page_first 362
_journal_page_last 369
_journal_paper_doi 10.1021/ic051467j
_journal_volume 45
_journal_year 2006
_chemical_formula_moiety 'C36 H32 N6 O4 Ru, P2 F12'
_chemical_formula_sum 'C36 H32 F12 N6 O4 P2 Ru'
_chemical_formula_weight 1003.69
_chemical_name_systematic
; 
 ? 
;
_space_group_IT_number 14
_symmetry_cell_setting monoclinic
_symmetry_space_group_name_Hall '-P 2ybc'
_symmetry_space_group_name_H-M 'P 1 21/c 1'
_atom_sites_solution_hydrogens geom
_atom_sites_solution_primary direct
_atom_sites_solution_secondary difmap
_audit_creation_date
;
'Thu Mar 10 10:46:18 2005'
;
_audit_creation_method SHELXL-97
_cell_angle_alpha 90.00
_cell_angle_beta 100.262(8)
_cell_angle_gamma 90.00
_cell_formula_units_Z 4
_cell_length_a 12.0351(11)
_cell_length_b 23.6776(14)
_cell_length_c 13.7825(14)
_cell_measurement_reflns_used 5772
_cell_measurement_temperature 110
_cell_measurement_theta_max 30.16
_cell_measurement_theta_min 1.87
_cell_volume 3864.7(6)
_computing_cell_refinement 'Oxford Diffraction CrysAlis RED'
_computing_data_collection 'Oxford Diffraction CrysAlis CCD'
_computing_data_reduction 'Oxford Diffraction CrysAlis RED'
_computing_molecular_graphics 'Sheldrick, G.M. (2000). SHELXTL v6.10.'
_computing_publication_material 'Sheldrick, G.M. (2000). SHELXTL v6.10.'
_computing_structure_refinement 'Sheldrick, G.M. (2000). SHELXTL v6.10.'
_computing_structure_solution 'Sheldrick, G.M. (2000). SHELXTL v6.10.'
_diffrn_ambient_temperature 110
_diffrn_detector_area_resol_mean 15.9890
_diffrn_measured_fraction_theta_full 0.996
_diffrn_measured_fraction_theta_max 0.996
_diffrn_measurement_details 'see scan set'
_diffrn_measurement_device Kappa
_diffrn_measurement_device_type Xcalibur3
_diffrn_measurement_method ' omega scans'
_diffrn_orient_matrix_UB_11 0.0583214695
_diffrn_orient_matrix_UB_12 -0.0003654938
_diffrn_orient_matrix_UB_13 0.0207679564
_diffrn_orient_matrix_UB_21 -0.0129758345
_diffrn_orient_matrix_UB_22 -0.0108723230
_diffrn_orient_matrix_UB_23 0.0446335590
_diffrn_orient_matrix_UB_31 0.0041890956
_diffrn_orient_matrix_UB_32 -0.0279115958
_diffrn_orient_matrix_UB_33 -0.0176599281
_diffrn_radiation_monochromator graphite
_diffrn_radiation_source 'Enhance (Mo) X-ray Source'
_diffrn_radiation_type 'Mo K\a'
_diffrn_radiation_wavelength 0.71073
_diffrn_reflns_av_R_equivalents 0.0816
_diffrn_reflns_av_sigmaI/netI 0.0979
_diffrn_reflns_limit_h_max 15
_diffrn_reflns_limit_h_min -15
_diffrn_reflns_limit_k_max 30
_diffrn_reflns_limit_k_min -30
_diffrn_reflns_limit_l_max 17
_diffrn_reflns_limit_l_min -17
_diffrn_reflns_number 32814
_diffrn_reflns_resolution_max 0.77
_diffrn_reflns_theta_full 27.48
_diffrn_reflns_theta_max 27.48
_diffrn_reflns_theta_min 3.76
_diffrn_source_current 40
_diffrn_source_power 2
_diffrn_source_voltage 50
_diffrn_standards_decay_% 0
_exptl_absorpt_coefficient_mu 0.59612
_exptl_absorpt_correction_T_max 0.97808
_exptl_absorpt_correction_T_min 0.90774
_exptl_absorpt_correction_type numerical
_exptl_absorpt_process_details
;
CrysAlis RED, Oxford Diffraction Ltd.,
Version 1.171.26 beta (release 01-03-2005 CrysAlis171 .NET)
(compiled Mar  2 2005,09:02:11)
Analytical numeric absorption correction using a multifaceted crystal
model based on expressions derived by R.C. Clark & J.S. Reid.
;
_exptl_crystal_colour red
_exptl_crystal_density_diffrn 1.725
_exptl_crystal_density_method 'not measured'
_exptl_crystal_description blade
_exptl_crystal_F_000 2016
_exptl_crystal_size_max 0.12809
_exptl_crystal_size_mid 0.06398
_exptl_crystal_size_min 0.01699
_refine_diff_density_max 0.523
_refine_diff_density_min -0.511
_refine_diff_density_rms 0.105
_refine_ls_extinction_method none
_refine_ls_goodness_of_fit_ref 1.218
_refine_ls_hydrogen_treatment constr
_refine_ls_matrix_type full
_refine_ls_number_parameters 616
_refine_ls_number_reflns 8835
_refine_ls_number_restraints 0
_refine_ls_restrained_S_all 1.218
_refine_ls_R_factor_all 0.1374
_refine_ls_R_factor_gt 0.0958
_refine_ls_shift/su_max 0.022
_refine_ls_shift/su_mean 0.001
_refine_ls_structure_factor_coef Fsqd
_refine_ls_weighting_details 'calc w=1/[\s^2^(Fo^2^)+(0.0153P)^2^+10.1546P] where P=(Fo^2^+2Fc^2^)/3'
_refine_ls_weighting_scheme calc
_refine_ls_wR_factor_gt 0.1208
_refine_ls_wR_factor_ref 0.1353
_reflns_number_gt 6683
_reflns_number_total 8835
_reflns_threshold_expression >2sigma(I)
_cod_data_source_file ic051467jsup1.cif
_cod_data_source_block Ru-2pf6
_cod_depositor_comments
;
The following automatic conversions were performed:

'_symmetry_cell_setting' value 'Monoclinic' changed to 'monoclinic'
according to /home/saulius/struct/CIF-dictionaries/cif_core.dic
dictionary named 'cif_core.dic' version 2.4.2 from 2011-04-26.

Automatic conversion script
Id: cif_fix_values 1891 2012-01-12 08:04:46Z andrius 
;
_cod_original_sg_symbol_H-M 'P2(1)/c  '
_cod_database_code 4331726
_audit_creation_method_reference
;
CrysAlis RED, Oxford Diffraction Ltd.,
Version 1.171.26 beta (release 01-03-2005 CrysAlis171 .NET)
(compiled Mar  2 2005,09:02:11)
;
_computing_data_collection_reference
;
CrysAlis CCD, Oxford Diffraction Ltd.,
Version 1.171.26 beta (release 01-03-2005 CrysAlis171 .NET)
(compiled Mar  2 2005,09:02:11)
;
_computing_cell_refinment_reference
;
CrysAlis RED, Oxford Diffraction Ltd.,
Version 1.171.26 beta (release 01-03-2005 CrysAlis171 .NET)
(compiled Mar  2 2005,09:02:11)
;
_computing_data_reduction_reference
;
CrysAlis RED, Oxford Diffraction Ltd.,
Version 1.171.26 beta (release 01-03-2005 CrysAlis171 .NET)
(compiled Mar  2 2005,09:02:11)
;
_cell_measurement_resolution_max 0.71
_jhu_your_name_here 'Dr. Amy A Sarjeant'
_jhu_your_lab_here 'NCB 240'
_jhu_your_phone_number_here x6-8569
_jhu_your_email_here xray@jhu.edu
_jhu_institutional_source 'Meyer Lab'
_jhu_submitting_scientist 'Andras Marton'
_jhu_scientist_phone x6-6842
_jhu_scientist_email am@jhu.edu
_jhu_identifying_number x0107
_jhu_xray_labbook 79
_jhu_crystalization_labbook
;
;
_jhu_crystalization_solvent 'Methylene Chloride, Ether'
_jhu_crystalization_method Evaporation
_jhu_diffraction_detector_distance 50
_jhu_quality_factor 3

loop_
_symmetry_equiv_pos_as_xyz
'x, y, z'
'-x, y+1/2, -z+1/2'
'-x, -y, -z'
'x, -y-1/2, z-1/2'

loop_
_atom_site_label
_atom_site_type_symbol
_atom_site_fract_x
_atom_site_fract_y
_atom_site_fract_z
_atom_site_U_iso_or_equiv
_atom_site_adp_type
_atom_site_occupancy
_atom_site_symmetry_multiplicity
_atom_site_calc_flag
_atom_site_refinement_flags
_atom_site_disorder_assembly
_atom_site_disorder_group
Ru1 Ru 0.23702(4) 0.624066(19) 0.68291(3) 0.02035(12) Uani 1 1 d . . .
N1 N 0.3048(4) 0.68364(19) 0.6017(3) 0.0245(11) Uani 1 1 d . . .
N2 N 0.1927(4) 0.69765(18) 0.7467(3) 0.0215(10) Uani 1 1 d . . .
N3 N 0.1711(4) 0.57193(19) 0.7779(3) 0.0242(11) Uani 1 1 d . . .
N4 N 0.3734(4) 0.61522(18) 0.7947(3) 0.0232(10) Uani 1 1 d . . .
N5 N 0.2741(4) 0.55429(18) 0.6056(3) 0.0227(10) Uani 1 1 d . A .
N6 N 0.1004(3) 0.62206(19) 0.5705(3) 0.0199(9) Uani 1 1 d . . .
O1 O 0.2323(4) 0.39518(18) 0.3704(4) 0.0520(14) Uani 1 1 d . . .
O2 O 0.4114(4) 0.3830(2) 0.4482(4) 0.0677(16) Uani 1 1 d . . .
O3 O -0.2489(3) 0.64497(17) 0.3235(3) 0.0382(11) Uani 1 1 d . A .
O4 O -0.1913(4) 0.55819(18) 0.2856(3) 0.0373(11) Uani 1 1 d . A .
C1 C 0.3616(5) 0.6725(3) 0.5278(4) 0.0317(14) Uani 1 1 d . . .
H1A H 0.3757 0.6342 0.5131 0.038 Uiso 1 1 calc R . .
C2 C 0.3997(5) 0.7145(3) 0.4730(5) 0.0408(16) Uani 1 1 d . . .
H2A H 0.4407 0.7054 0.4222 0.049 Uiso 1 1 calc R . .
C3 C 0.3773(6) 0.7703(3) 0.4932(5) 0.0418(17) Uani 1 1 d . . .
H3A H 0.4019 0.8000 0.4559 0.050 Uiso 1 1 calc R . .
C4 C 0.3194(5) 0.7820(3) 0.5672(5) 0.0369(16) Uani 1 1 d . . .
H4A H 0.3036 0.8201 0.5814 0.044 Uiso 1 1 calc R . .
C5 C 0.2833(5) 0.7386(2) 0.6222(4) 0.0269(13) Uani 1 1 d . . .
C6 C 0.2233(5) 0.7465(2) 0.7041(4) 0.0237(13) Uani 1 1 d . . .
C7 C 0.1951(6) 0.7992(3) 0.7372(5) 0.0389(16) Uani 1 1 d . . .
H7A H 0.2169 0.8327 0.7077 0.047 Uiso 1 1 calc R . .
C8 C 0.1355(6) 0.8021(3) 0.8128(5) 0.0410(17) Uani 1 1 d . . .
H8A H 0.1149 0.8378 0.8352 0.049 Uiso 1 1 calc R . .
C9 C 0.1051(5) 0.7535(3) 0.8567(5) 0.0386(16) Uani 1 1 d . . .
H9A H 0.0646 0.7552 0.9098 0.046 Uiso 1 1 calc R . .
C10 C 0.1356(5) 0.7023(2) 0.8208(4) 0.0282(13) Uani 1 1 d . . .
H10A H 0.1148 0.6686 0.8505 0.034 Uiso 1 1 calc R . .
C11 C 0.0642(5) 0.5531(2) 0.7652(4) 0.0295(14) Uani 1 1 d . . .
H11A H 0.0126 0.5650 0.7085 0.035 Uiso 1 1 calc R . .
C12 C 0.0262(6) 0.5170(3) 0.8314(5) 0.0384(16) Uani 1 1 d . . .
H12A H -0.0502 0.5049 0.8214 0.046 Uiso 1 1 calc R . .
C13 C 0.1027(7) 0.4991(3) 0.9120(5) 0.0444(18) Uani 1 1 d . . .
H13A H 0.0800 0.4730 0.9571 0.053 Uiso 1 1 calc R . .
C14 C 0.2112(6) 0.5188(2) 0.9270(5) 0.0361(15) Uani 1 1 d . . .
H14A H 0.2633 0.5072 0.9836 0.043 Uiso 1 1 calc R . .
C15 C 0.2450(5) 0.5555(2) 0.8605(4) 0.0248(13) Uani 1 1 d . . .
C16 C 0.3578(5) 0.5808(2) 0.8700(4) 0.0244(13) Uani 1 1 d . . .
C17 C 0.4436(5) 0.5711(2) 0.9511(4) 0.0314(14) Uani 1 1 d . . .
H17A H 0.4310 0.5468 1.0028 0.038 Uiso 1 1 calc R . .
C18 C 0.5459(5) 0.5972(3) 0.9551(5) 0.0362(16) Uani 1 1 d . . .
H18A H 0.6046 0.5918 1.0103 0.043 Uiso 1 1 calc R . .
C19 C 0.5623(5) 0.6311(3) 0.8786(5) 0.0390(16) Uani 1 1 d . . .
H19A H 0.6334 0.6487 0.8793 0.047 Uiso 1 1 calc R . .
C20 C 0.4747(5) 0.6396(2) 0.8002(4) 0.0299(14) Uani 1 1 d . . .
H20A H 0.4870 0.6637 0.7481 0.036 Uiso 1 1 calc R . .
C21 C 0.3679(5) 0.5225(2) 0.6274(4) 0.0306(14) Uani 1 1 d . . .
H21A H 0.4240 0.5328 0.6821 0.037 Uiso 1 1 calc R . .
C22 C 0.3853(5) 0.4757(2) 0.5729(4) 0.0319(14) Uani 1 1 d . A .
H22A H 0.4532 0.4545 0.5893 0.038 Uiso 1 1 calc R . .
C23 C 0.3039(5) 0.4596(2) 0.4947(5) 0.0302(14) Uani 1 1 d . . .
C24 C 0.2063(5) 0.4926(2) 0.4706(4) 0.0258(13) Uani 1 1 d . A .
H24A H 0.1493 0.4828 0.4162 0.031 Uiso 1 1 calc R . .
C25 C 0.1941(5) 0.5396(2) 0.5271(4) 0.0213(12) Uani 1 1 d . . .
C26 C 0.0966(4) 0.5780(2) 0.5068(4) 0.0196(12) Uani 1 1 d . A .
C27 C 0.0065(5) 0.5713(2) 0.4291(4) 0.0232(12) Uani 1 1 d . . .
H27A H 0.0041 0.5396 0.3864 0.028 Uiso 1 1 calc R A .
C28 C -0.0794(5) 0.6107(2) 0.4140(4) 0.0238(13) Uani 1 1 d . A .
C29 C -0.0730(5) 0.6565(2) 0.4775(4) 0.0237(12) Uani 1 1 d . . .
H29A H -0.1301 0.6848 0.4677 0.028 Uiso 1 1 calc R A .
C30 C 0.0165(4) 0.6609(2) 0.5546(4) 0.0223(12) Uani 1 1 d . A .
H30A H 0.0195 0.6921 0.5982 0.027 Uiso 1 1 calc R . .
C31 C 0.3231(7) 0.4091(3) 0.4352(6) 0.0452(18) Uani 1 1 d . A .
C32 C 0.2540(11) 0.3395(6) 0.3273(10) 0.031(3) Uani 0.57 1 d P A 1
H32A H 0.2512 0.3083 0.3746 0.037 Uiso 0.57 1 calc PR A 1
H32B H 0.3275 0.3388 0.3045 0.037 Uiso 0.57 1 calc PR A 1
C33 C 0.1568(11) 0.3370(7) 0.2426(10) 0.042(3) Uani 0.57 1 d P A 1
H33A H 0.1628 0.3027 0.2039 0.062 Uiso 0.57 1 calc PR A 1
H33B H 0.1583 0.3702 0.2006 0.062 Uiso 0.57 1 calc PR A 1
H33C H 0.0857 0.3362 0.2679 0.062 Uiso 0.57 1 calc PR A 1
C32' C 0.231(2) 0.3603(10) 0.2739(16) 0.059(6) Uani 0.43 1 d P A 2
H32C H 0.1768 0.3770 0.2191 0.071 Uiso 0.43 1 calc PR A 2
H32D H 0.3071 0.3608 0.2556 0.071 Uiso 0.43 1 calc PR A 2
C33' C 0.199(3) 0.3039(9) 0.291(3) 0.106(10) Uani 0.43 1 d P A 2
H33D H 0.2060 0.2806 0.2334 0.159 Uiso 0.43 1 calc PR A 2
H33E H 0.1211 0.3034 0.3016 0.159 Uiso 0.43 1 calc PR A 2
H33F H 0.2491 0.2889 0.3492 0.159 Uiso 0.43 1 calc PR A 2
C34 C -0.1777(5) 0.6012(3) 0.3321(5) 0.0318(14) Uani 1 1 d . . .
C35 C -0.3489(6) 0.6399(3) 0.2457(6) 0.056(2) Uani 1 1 d . . .
H35A H -0.3974 0.6084 0.2603 0.067 Uiso 1 1 calc R A .
H35B H -0.3264 0.6329 0.1811 0.067 Uiso 1 1 calc R . .
C36 C -0.4096(7) 0.6941(4) 0.2444(7) 0.082(3) Uani 1 1 d . A .
H36A H -0.4778 0.6929 0.1935 0.123 Uiso 1 1 calc R . .
H36B H -0.3605 0.7248 0.2299 0.123 Uiso 1 1 calc R . .
H36C H -0.4309 0.7005 0.3089 0.123 Uiso 1 1 calc R . .
P1 P 0.32847(14) 0.54122(7) 0.22557(12) 0.0330(4) Uani 1 1 d . . .
F1 F 0.2858(3) 0.58343(14) 0.1358(3) 0.0448(10) Uani 1 1 d . . .
F2 F 0.2668(3) 0.49007(14) 0.1617(3) 0.0457(10) Uani 1 1 d . . .
F3 F 0.4417(3) 0.52923(15) 0.1826(3) 0.0441(10) Uani 1 1 d . . .
F4 F 0.2166(3) 0.55384(17) 0.2684(3) 0.0500(10) Uani 1 1 d . . .
F5 F 0.3722(3) 0.49866(16) 0.3139(3) 0.0457(10) Uani 1 1 d . . .
F6 F 0.3903(3) 0.59254(16) 0.2893(3) 0.0512(10) Uani 1 1 d . . .
P2 P 0.1002(2) 0.32895(9) 0.9485(2) 0.0723(8) Uani 1 1 d . . .
F7 F 0.1630(5) 0.28844(19) 1.0319(4) 0.0968(19) Uani 1 1 d . B .
F8 F 0.054(2) 0.3661(11) 0.8540(15) 0.102(8) Uani 0.55 1 d P B 1
F9 F 0.1990(11) 0.3700(8) 0.9618(15) 0.103(6) Uani 0.55 1 d P B 1
F10 F 0.0464(12) 0.3676(5) 1.0312(9) 0.094(4) Uani 0.55 1 d P B 1
F11 F 0.134(2) 0.2911(12) 0.8667(12) 0.152(11) Uani 0.55 1 d P B 1
F12 F -0.0156(19) 0.2933(7) 0.9432(17) 0.091(6) Uani 0.55 1 d P B 1
F8' F 0.023(2) 0.3698(14) 0.880(2) 0.125(13) Uani 0.45 1 d P B 2
F9' F 0.2295(18) 0.3250(14) 0.9116(16) 0.174(10) Uani 0.45 1 d P B 2
F10' F 0.155(2) 0.3780(6) 1.0149(12) 0.103(8) Uani 0.45 1 d P B 2
F11' F 0.078(3) 0.2746(9) 0.877(2) 0.152(16) Uani 0.45 1 d P B 2
F12' F -0.001(2) 0.3177(19) 0.976(2) 0.191(18) Uani 0.45 1 d P B 2

loop_
_atom_site_aniso_label
_atom_site_aniso_U_11
_atom_site_aniso_U_22
_atom_site_aniso_U_33
_atom_site_aniso_U_23
_atom_site_aniso_U_13
_atom_site_aniso_U_12
Ru1 0.0182(2) 0.0189(2) 0.0239(2) 0.0012(2) 0.00369(16) 0.0016(2)
N1 0.016(2) 0.031(3) 0.024(3) 0.004(2) -0.001(2) 0.000(2)
N2 0.015(2) 0.024(2) 0.025(3) -0.006(2) 0.0010(19) 0.0012(19)
N3 0.019(2) 0.026(3) 0.029(3) -0.007(2) 0.007(2) 0.000(2)
N4 0.022(2) 0.021(3) 0.025(3) 0.001(2) 0.003(2) 0.006(2)
N5 0.021(2) 0.023(2) 0.024(3) 0.004(2) 0.005(2) 0.006(2)
N6 0.018(2) 0.017(2) 0.025(2) 0.004(2) 0.0048(19) 0.003(2)
O1 0.049(3) 0.038(3) 0.079(4) -0.033(3) 0.041(3) -0.015(2)
O2 0.051(3) 0.045(3) 0.114(5) -0.026(3) 0.031(3) 0.015(3)
O3 0.024(2) 0.042(2) 0.043(3) -0.006(2) -0.009(2) 0.003(2)
O4 0.035(3) 0.035(2) 0.039(3) -0.007(2) 0.001(2) -0.002(2)
C1 0.025(3) 0.036(4) 0.035(4) 0.010(3) 0.006(3) 0.003(3)
C2 0.035(4) 0.049(4) 0.039(4) 0.012(3) 0.009(3) 0.002(3)
C3 0.038(4) 0.041(4) 0.045(4) 0.013(3) 0.006(3) -0.009(3)
C4 0.042(4) 0.026(3) 0.039(4) 0.006(3) -0.003(3) -0.006(3)
C5 0.025(3) 0.024(3) 0.029(3) 0.002(3) -0.002(3) -0.003(2)
C6 0.023(3) 0.021(3) 0.025(3) -0.001(2) -0.003(2) -0.003(2)
C7 0.042(4) 0.019(3) 0.054(4) -0.001(3) 0.004(3) -0.004(3)
C8 0.048(4) 0.028(4) 0.049(4) -0.014(3) 0.013(4) 0.005(3)
C9 0.037(4) 0.033(4) 0.046(4) -0.012(3) 0.008(3) 0.012(3)
C10 0.024(3) 0.027(3) 0.033(3) -0.006(3) 0.005(3) -0.003(3)
C11 0.029(3) 0.029(3) 0.031(3) -0.006(3) 0.008(3) -0.008(3)
C12 0.042(4) 0.030(3) 0.050(4) -0.008(3) 0.024(3) -0.010(3)
C13 0.069(5) 0.021(3) 0.050(4) 0.004(3) 0.031(4) -0.003(3)
C14 0.054(4) 0.024(3) 0.031(4) 0.003(3) 0.010(3) 0.001(3)
C15 0.034(3) 0.015(3) 0.026(3) -0.001(2) 0.006(3) 0.003(2)
C16 0.029(3) 0.023(3) 0.021(3) -0.006(2) 0.002(2) 0.007(2)
C17 0.041(4) 0.029(3) 0.023(3) -0.001(3) 0.004(3) 0.016(3)
C18 0.035(4) 0.042(4) 0.029(4) -0.006(3) -0.001(3) 0.015(3)
C19 0.024(3) 0.050(4) 0.039(4) -0.005(3) -0.003(3) 0.003(3)
C20 0.023(3) 0.034(4) 0.032(3) 0.003(3) 0.005(3) 0.003(3)
C21 0.030(3) 0.033(3) 0.029(3) 0.007(3) 0.004(3) 0.008(3)
C22 0.035(4) 0.028(3) 0.034(4) 0.007(3) 0.008(3) 0.014(3)
C23 0.037(4) 0.023(3) 0.036(4) 0.008(3) 0.020(3) 0.003(3)
C24 0.032(3) 0.021(3) 0.027(3) 0.002(2) 0.012(3) -0.005(3)
C25 0.025(3) 0.020(3) 0.023(3) 0.003(2) 0.014(2) 0.001(2)
C26 0.022(3) 0.015(3) 0.024(3) 0.004(2) 0.009(2) 0.000(2)
C27 0.027(3) 0.017(3) 0.027(3) 0.000(2) 0.009(3) -0.001(2)
C28 0.021(3) 0.024(3) 0.026(3) 0.002(2) 0.002(2) -0.006(2)
C29 0.019(3) 0.021(3) 0.032(3) 0.005(3) 0.006(2) 0.001(2)
C30 0.023(3) 0.018(3) 0.027(3) 0.000(2) 0.006(2) -0.001(2)
C31 0.053(5) 0.027(4) 0.064(5) 0.001(3) 0.033(4) -0.002(3)
C32 0.032(6) 0.032(7) 0.031(7) -0.018(6) 0.016(6) -0.003(6)
C33 0.036(7) 0.046(9) 0.043(8) -0.021(7) 0.006(6) -0.003(7)
C32' 0.066(15) 0.084(19) 0.031(11) -0.030(12) 0.021(11) 0.011(13)
C33' 0.13(3) 0.032(13) 0.16(3) -0.036(17) 0.05(2) -0.018(15)
C34 0.028(3) 0.034(3) 0.035(4) -0.002(3) 0.010(3) 0.000(3)
C35 0.036(4) 0.065(5) 0.056(5) -0.002(4) -0.018(4) 0.002(4)
C36 0.049(5) 0.095(7) 0.092(7) 0.018(6) -0.017(5) 0.022(5)
P1 0.0327(9) 0.0352(9) 0.0316(9) 0.0050(8) 0.0071(7) 0.0070(7)
F1 0.060(3) 0.030(2) 0.042(2) 0.0030(17) 0.005(2) 0.0110(18)
F2 0.054(3) 0.035(2) 0.043(2) -0.0014(18) -0.0039(19) 0.0006(18)
F3 0.045(2) 0.043(2) 0.050(2) 0.0153(19) 0.0253(19) 0.0134(18)
F4 0.036(2) 0.068(3) 0.048(2) 0.002(2) 0.0124(19) 0.012(2)
F5 0.035(2) 0.066(3) 0.036(2) 0.0217(19) 0.0053(17) 0.0063(19)
F6 0.042(2) 0.055(2) 0.052(3) -0.012(2) -0.001(2) 0.0034(19)
P2 0.0709(17) 0.0449(13) 0.0891(19) 0.0281(13) -0.0184(15) -0.0284(12)
F7 0.114(5) 0.056(3) 0.101(4) 0.026(3) -0.031(4) -0.004(3)
F8 0.19(2) 0.053(9) 0.052(6) 0.015(5) -0.001(9) -0.058(11)
F9 0.061(8) 0.112(12) 0.119(13) 0.049(11) -0.029(8) -0.055(8)
F10 0.073(8) 0.093(8) 0.117(10) -0.047(7) 0.017(7) 0.010(6)
F11 0.17(2) 0.21(3) 0.066(9) -0.056(13) 0.011(12) 0.078(18)
F12 0.079(10) 0.066(7) 0.116(14) 0.040(8) -0.016(9) -0.043(7)
F8' 0.092(13) 0.084(14) 0.16(3) 0.069(18) -0.091(17) -0.043(11)
F9' 0.139(18) 0.27(3) 0.118(16) -0.050(17) 0.025(14) -0.09(2)
F10' 0.18(2) 0.044(7) 0.061(10) 0.023(7) -0.028(10) 0.027(12)
F11' 0.18(3) 0.052(9) 0.19(3) 0.023(12) -0.07(2) -0.032(14)
F12' 0.088(17) 0.36(5) 0.13(2) 0.05(3) 0.040(16) -0.04(3)

loop_
_atom_type_symbol
_atom_type_description
_atom_type_scat_dispersion_real
_atom_type_scat_dispersion_imag
_atom_type_scat_source
C C 0.0033 0.0016 'International Tables Vol C Tables 4.2.6.8 and 6.1.1.4'
H H 0.0000 0.0000 'International Tables Vol C Tables 4.2.6.8 and 6.1.1.4'
N N 0.0061 0.0033 'International Tables Vol C Tables 4.2.6.8 and 6.1.1.4'
O O 0.0106 0.0060 'International Tables Vol C Tables 4.2.6.8 and 6.1.1.4'
F F 0.0171 0.0103 'International Tables Vol C Tables 4.2.6.8 and 6.1.1.4'
P P 0.1023 0.0942 'International Tables Vol C Tables 4.2.6.8 and 6.1.1.4'
Ru Ru -1.2594 0.8363 'International Tables Vol C Tables 4.2.6.8 and 6.1.1.4'

loop_
_exptl_crystal_face_index_h
_exptl_crystal_face_index_k
_exptl_crystal_face_index_l
_exptl_crystal_face_perp_dist
-7.00 -2.00 -16.00 0.0355
-8.00 19.00 -11.00 0.1154
17.00 -2.00 -5.00 0.0205
-17.00 -2.00 4.00 0.0170
-4.00 -4.00 19.00 0.0302
4.00 0.00 -19.00 0.0248
2.00 24.00 -14.00 0.1281
3.00 -25.00 -13.00 0.1197
4.00 23.00 12.00 0.1195
11.00 -1.00 12.00 0.0342
16.00 10.00 -6.00 0.0588

loop_
_geom_angle_atom_site_label_1
_geom_angle_atom_site_label_2
_geom_angle_atom_site_label_3
_geom_angle
N6 Ru1 N4 172.81(17)
N6 Ru1 N1 86.98(17)
N4 Ru1 N1 97.85(18)
N6 Ru1 N5 78.97(18)
N4 Ru1 N5 95.09(17)
N1 Ru1 N5 97.21(18)
N6 Ru1 N3 96.81(18)
N4 Ru1 N3 78.98(18)
N1 Ru1 N3 172.82(18)
N5 Ru1 N3 89.52(18)
N6 Ru1 N2 96.20(17)
N4 Ru1 N2 89.96(17)
N1 Ru1 N2 79.06(19)
N5 Ru1 N2 174.11(18)
N3 Ru1 N2 94.43(18)
C1 N1 C5 118.9(5)
C1 N1 Ru1 125.4(4)
C5 N1 Ru1 115.6(4)
C10 N2 C6 118.1(5)
C10 N2 Ru1 127.1(4)
C6 N2 Ru1 114.8(4)
C11 N3 C15 118.7(5)
C11 N3 Ru1 125.8(4)
C15 N3 Ru1 115.6(4)
C20 N4 C16 117.5(5)
C20 N4 Ru1 126.7(4)
C16 N4 Ru1 115.7(4)
C21 N5 C25 118.8(5)
C21 N5 Ru1 125.7(4)
C25 N5 Ru1 115.5(3)
C30 N6 C26 118.5(5)
C30 N6 Ru1 125.6(4)
C26 N6 Ru1 115.9(3)
C31 O1 C32 108.0(7)
C31 O1 C32' 126.0(10)
C32 O1 C32' 33.7(8)
C34 O3 C35 115.6(5)
N1 C1 C2 122.4(6)
C1 C2 C3 118.8(6)
C4 C3 C2 119.2(6)
C3 C4 C5 120.6(6)
N1 C5 C4 120.1(6)
N1 C5 C6 115.0(5)
C4 C5 C6 125.0(5)
N2 C6 C7 121.0(5)
N2 C6 C5 115.4(5)
C7 C6 C5 123.6(5)
C8 C7 C6 119.1(6)
C7 C8 C9 120.6(6)
C8 C9 C10 117.7(6)
N2 C10 C9 123.5(6)
N3 C11 C12 122.6(6)
C13 C12 C11 118.0(6)
C14 C13 C12 120.0(6)
C13 C14 C15 120.2(6)
N3 C15 C14 120.5(6)
N3 C15 C16 114.4(5)
C14 C15 C16 125.2(6)
N4 C16 C17 121.7(5)
N4 C16 C15 115.3(5)
C17 C16 C15 123.0(5)
C18 C17 C16 119.3(6)
C19 C18 C17 119.1(6)
C18 C19 C20 119.5(6)
N4 C20 C19 122.9(6)
N5 C21 C22 122.2(6)
C23 C22 C21 119.6(6)
C22 C23 C24 118.8(5)
C22 C23 C31 119.6(6)
C24 C23 C31 121.5(6)
C25 C24 C23 119.0(6)
N5 C25 C24 121.6(5)
N5 C25 C26 114.9(5)
C24 C25 C26 123.5(5)
N6 C26 C27 121.2(5)
N6 C26 C25 114.7(5)
C27 C26 C25 124.1(5)
C28 C27 C26 119.9(5)
C27 C28 C29 118.6(5)
C27 C28 C34 118.7(5)
C29 C28 C34 122.7(5)
C30 C29 C28 119.6(5)
N6 C30 C29 122.2(5)
O2 C31 O1 124.5(7)
O2 C31 C23 123.0(7)
O1 C31 C23 112.4(6)
O1 C32 C33 100.3(11)
C33' C32' O1 108.6(19)
O4 C34 O3 125.9(6)
O4 C34 C28 123.0(6)
O3 C34 C28 110.9(5)
O3 C35 C36 106.2(6)
F4 P1 F5 91.2(2)
F4 P1 F2 90.4(2)
F5 P1 F2 90.0(2)
F4 P1 F1 89.6(2)
F5 P1 F1 179.0(2)
F2 P1 F1 89.6(2)
F4 P1 F6 89.7(2)
F5 P1 F6 90.2(2)
F2 P1 F6 179.8(3)
F1 P1 F6 90.2(2)
F4 P1 F3 179.4(2)
F5 P1 F3 89.0(2)
F2 P1 F3 90.2(2)
F1 P1 F3 90.1(2)
F6 P1 F3 89.7(2)
F12' P2 F9 144(2)
F12' P2 F8' 79.7(19)
F9 P2 F8' 92.6(12)
F12' P2 F10' 106.7(19)
F9 P2 F10' 37.9(8)
F8' P2 F10' 92.3(13)
F12' P2 F11 116.6(18)
F9 P2 F11 99.2(13)
F8' P2 F11 96.9(16)
F10' P2 F11 136.7(14)
F12' P2 F7 90.9(15)
F9 P2 F7 92.2(5)
F8' P2 F7 169.5(13)
F10' P2 F7 85.9(5)
F11 P2 F7 91.5(9)
F12' P2 F8 97.7(17)
F9 P2 F8 84.0(10)
F8' P2 F8 21(2)
F10' P2 F8 96.8(10)
F11 P2 F8 79.7(13)
F7 P2 F8 169.7(11)
F12' P2 F11' 87.1(18)
F9 P2 F11' 128.9(16)
F8' P2 F11' 96.1(16)
F10' P2 F11' 165.0(17)
F11 P2 F11' 29.8(14)
F7 P2 F11' 88.0(10)
F8 P2 F11' 86.9(13)
F12' P2 F12 27(2)
F9 P2 F12 170.4(13)
F8' P2 F12 83.0(13)
F10' P2 F12 133.3(14)
F11 P2 F12 89.9(13)
F7 P2 F12 90.7(7)
F8 P2 F12 94.5(11)
F11' P2 F12 60.4(13)
F12' P2 F10 56.5(17)
F9 P2 F10 87.5(9)
F8' P2 F10 79.3(14)
F10' P2 F10 50.5(9)
F11 P2 F10 172.4(11)
F7 P2 F10 91.7(5)
F8 P2 F10 97.7(11)
F11' P2 F10 143.6(15)
F12 P2 F10 83.2(10)
F12' P2 F9' 166(2)
F9 P2 F9' 48.9(8)
F8' P2 F9' 109.2(15)
F10' P2 F9' 84.6(11)
F11 P2 F9' 52.4(11)
F7 P2 F9' 81.0(9)
F8 P2 F9' 89.4(13)
F11' P2 F9' 80.8(15)
F12 P2 F9' 140.7(13)
F10 P2 F9' 135.0(10)

loop_
_geom_bond_atom_site_label_1
_geom_bond_atom_site_label_2
_geom_bond_distance
Ru1 N6 2.049(4)
Ru1 N4 2.051(4)
Ru1 N1 2.057(5)
Ru1 N5 2.057(4)
Ru1 N3 2.059(5)
Ru1 N2 2.064(4)
N1 C1 1.350(7)
N1 C5 1.366(7)
N2 C10 1.333(7)
N2 C6 1.377(7)
N3 C11 1.343(7)
N3 C15 1.370(7)
N4 C20 1.339(7)
N4 C16 1.360(7)
N5 C21 1.346(7)
N5 C25 1.359(7)
N6 C30 1.354(6)
N6 C26 1.359(6)
O1 C31 1.324(9)
O1 C32 1.488(12)
O1 C32' 1.564(18)
O2 C31 1.215(8)
O3 C34 1.337(7)
O3 C35 1.467(7)
O4 C34 1.199(7)
C1 C2 1.377(8)
C2 C3 1.387(9)
C3 C4 1.361(9)
C4 C5 1.393(8)
C5 C6 1.456(8)
C6 C7 1.389(8)
C7 C8 1.368(9)
C8 C9 1.378(9)
C9 C10 1.385(8)
C11 C12 1.386(8)
C12 C13 1.377(9)
C13 C14 1.368(9)
C14 C15 1.377(8)
C15 C16 1.468(8)
C16 C17 1.398(8)
C17 C18 1.369(9)
C18 C19 1.367(9)
C19 C20 1.383(8)
C21 C22 1.376(8)
C22 C23 1.376(8)
C23 C24 1.400(8)
C23 C31 1.490(9)
C24 C25 1.381(7)
C25 C26 1.472(7)
C26 C27 1.391(7)
C27 C28 1.382(7)
C28 C29 1.387(7)
C28 C34 1.499(8)
C29 C30 1.376(7)
C32 C33 1.499(18)
C32' C33' 1.42(3)
C35 C36 1.474(10)
P1 F4 1.592(4)
P1 F5 1.595(4)
P1 F2 1.600(4)
P1 F1 1.602(4)
P1 F6 1.602(4)
P1 F3 1.605(4)
P2 F12' 1.36(3)
P2 F9 1.521(11)
P2 F8' 1.55(2)
P2 F10' 1.549(17)
P2 F11 1.549(15)
P2 F7 1.582(5)
P2 F8 1.59(2)
P2 F11' 1.61(3)
P2 F12 1.620(18)
P2 F10 1.679(11)
P2 F9' 1.72(2)

loop_
_geom_torsion_atom_site_label_1
_geom_torsion_atom_site_label_2
_geom_torsion_atom_site_label_3
_geom_torsion_atom_site_label_4
_geom_torsion
N6 Ru1 N1 C1 -83.0(5)
N4 Ru1 N1 C1 91.6(5)
N5 Ru1 N1 C1 -4.6(5)
N3 Ru1 N1 C1 154.9(13)
N2 Ru1 N1 C1 -179.9(5)
N6 Ru1 N1 C5 92.9(4)
N4 Ru1 N1 C5 -92.5(4)
N5 Ru1 N1 C5 171.3(4)
N3 Ru1 N1 C5 -29.2(16)
N2 Ru1 N1 C5 -4.1(4)
N6 Ru1 N2 C10 94.5(5)
N4 Ru1 N2 C10 -81.8(5)
N1 Ru1 N2 C10 -179.8(5)
N5 Ru1 N2 C10 129.1(17)
N3 Ru1 N2 C10 -2.9(5)
N6 Ru1 N2 C6 -83.1(4)
N4 Ru1 N2 C6 100.6(4)
N1 Ru1 N2 C6 2.6(4)
N5 Ru1 N2 C6 -48.4(19)
N3 Ru1 N2 C6 179.6(4)
N6 Ru1 N3 C11 -8.4(5)
N4 Ru1 N3 C11 177.5(5)
N1 Ru1 N3 C11 113.1(14)
N5 Ru1 N3 C11 -87.3(5)
N2 Ru1 N3 C11 88.4(5)
N6 Ru1 N3 C15 171.2(4)
N4 Ru1 N3 C15 -2.9(4)
N1 Ru1 N3 C15 -67.2(16)
N5 Ru1 N3 C15 92.4(4)
N2 Ru1 N3 C15 -92.0(4)
N6 Ru1 N4 C20 127.1(14)
N1 Ru1 N4 C20 -4.9(5)
N5 Ru1 N4 C20 93.1(5)
N3 Ru1 N4 C20 -178.4(5)
N2 Ru1 N4 C20 -83.9(5)
N6 Ru1 N4 C16 -52.7(16)
N1 Ru1 N4 C16 175.3(4)
N5 Ru1 N4 C16 -86.6(4)
N3 Ru1 N4 C16 1.9(4)
N2 Ru1 N4 C16 96.4(4)
N6 Ru1 N5 C21 177.8(5)
N4 Ru1 N5 C21 -6.3(5)
N1 Ru1 N5 C21 92.3(5)
N3 Ru1 N5 C21 -85.2(5)
N2 Ru1 N5 C21 142.6(16)
N6 Ru1 N5 C25 -3.3(4)
N4 Ru1 N5 C25 172.6(4)
N1 Ru1 N5 C25 -88.8(4)
N3 Ru1 N5 C25 93.7(4)
N2 Ru1 N5 C25 -38.5(19)
N4 Ru1 N6 C30 149.3(13)
N1 Ru1 N6 C30 -78.2(4)
N5 Ru1 N6 C30 -176.2(4)
N3 Ru1 N6 C30 95.7(4)
N2 Ru1 N6 C30 0.4(4)
N4 Ru1 N6 C26 -31.7(16)
N1 Ru1 N6 C26 100.8(4)
N5 Ru1 N6 C26 2.8(4)
N3 Ru1 N6 C26 -85.3(4)
N2 Ru1 N6 C26 179.4(4)
C5 N1 C1 C2 0.8(8)
Ru1 N1 C1 C2 176.5(4)
N1 C1 C2 C3 -1.2(9)
C1 C2 C3 C4 0.7(10)
C2 C3 C4 C5 0.1(10)
C1 N1 C5 C4 0.2(8)
Ru1 N1 C5 C4 -176.0(4)
C1 N1 C5 C6 -179.1(5)
Ru1 N1 C5 C6 4.8(6)
C3 C4 C5 N1 -0.6(9)
C3 C4 C5 C6 178.5(6)
C10 N2 C6 C7 -0.2(8)
Ru1 N2 C6 C7 177.6(4)
C10 N2 C6 C5 -178.7(5)
Ru1 N2 C6 C5 -0.9(6)
N1 C5 C6 N2 -2.5(7)
C4 C5 C6 N2 178.3(5)
N1 C5 C6 C7 179.0(5)
C4 C5 C6 C7 -0.2(9)
N2 C6 C7 C8 -0.4(9)
C5 C6 C7 C8 178.0(6)
C6 C7 C8 C9 0.9(10)
C7 C8 C9 C10 -0.8(10)
C6 N2 C10 C9 0.3(8)
Ru1 N2 C10 C9 -177.2(4)
C8 C9 C10 N2 0.2(9)
C15 N3 C11 C12 -1.1(8)
Ru1 N3 C11 C12 178.5(4)
N3 C11 C12 C13 -1.4(9)
C11 C12 C13 C14 2.7(9)
C12 C13 C14 C15 -1.6(9)
C11 N3 C15 C14 2.3(8)
Ru1 N3 C15 C14 -177.4(4)
C11 N3 C15 C16 -176.9(5)
Ru1 N3 C15 C16 3.4(6)
C13 C14 C15 N3 -1.0(9)
C13 C14 C15 C16 178.1(6)
C20 N4 C16 C17 0.5(8)
Ru1 N4 C16 C17 -179.8(4)
C20 N4 C16 C15 179.6(5)
Ru1 N4 C16 C15 -0.6(6)
N3 C15 C16 N4 -1.9(7)
C14 C15 C16 N4 179.0(5)
N3 C15 C16 C17 177.3(5)
C14 C15 C16 C17 -1.9(9)
N4 C16 C17 C18 0.3(8)
C15 C16 C17 C18 -178.8(5)
C16 C17 C18 C19 -1.4(9)
C17 C18 C19 C20 1.7(9)
C16 N4 C20 C19 -0.1(8)
Ru1 N4 C20 C19 -179.9(4)
C18 C19 C20 N4 -1.0(9)
C25 N5 C21 C22 -0.2(8)
Ru1 N5 C21 C22 178.6(4)
N5 C21 C22 C23 -1.3(9)
C21 C22 C23 C24 1.9(8)
C21 C22 C23 C31 179.5(5)
C22 C23 C24 C25 -1.0(8)
C31 C23 C24 C25 -178.6(5)
C21 N5 C25 C24 1.1(7)
Ru1 N5 C25 C24 -177.9(4)
C21 N5 C25 C26 -177.8(5)
Ru1 N5 C25 C26 3.3(6)
C23 C24 C25 N5 -0.5(8)
C23 C24 C25 C26 178.3(5)
C30 N6 C26 C27 -2.6(7)
Ru1 N6 C26 C27 178.3(4)
C30 N6 C26 C25 177.1(4)
Ru1 N6 C26 C25 -2.0(6)
N5 C25 C26 N6 -0.9(6)
C24 C25 C26 N6 -179.7(5)
N5 C25 C26 C27 178.9(5)
C24 C25 C26 C27 0.0(8)
N6 C26 C27 C28 1.9(8)
C25 C26 C27 C28 -177.8(5)
C26 C27 C28 C29 0.3(8)
C26 C27 C28 C34 -177.6(5)
C27 C28 C29 C30 -1.6(8)
C34 C28 C29 C30 176.2(5)
C26 N6 C30 C29 1.2(7)
Ru1 N6 C30 C29 -179.8(4)
C28 C29 C30 N6 0.9(8)
C32 O1 C31 O2 6.8(10)
C32' O1 C31 O2 -25.5(15)
C32 O1 C31 C23 -170.7(7)
C32' O1 C31 C23 157.0(12)
C22 C23 C31 O2 -5.0(10)
C24 C23 C31 O2 172.5(6)
C22 C23 C31 O1 172.5(5)
C24 C23 C31 O1 -9.9(8)
C31 O1 C32 C33 -168.1(9)
C32' O1 C32 C33 -39.3(18)
C31 O1 C32' C33' 101(2)
C32 O1 C32' C33' 35(2)
C35 O3 C34 O4 -3.4(9)
C35 O3 C34 C28 -179.6(5)
C27 C28 C34 O4 8.1(9)
C29 C28 C34 O4 -169.7(6)
C27 C28 C34 O3 -175.7(5)
C29 C28 C34 O3 6.5(8)
C34 O3 C35 C36 -175.6(6)

loop_
_diffrn_scan_number
_diffrn_scan_type
_diffrn_scan_start
_diffrn_scan_end
_diffrn_scan_width
_diffrn_scan_exptime
_diffrn_scan_omega
_diffrn_scan_theta
_diffrn_scan_kappa
_diffrn_scan_phi
_diffrn_scan_omega1
_diffrn_scan_theta1
_diffrn_scan_frames
1 omega -111.38 31.62 1.00 60.00 - -35.00 -19.00 330.00 0.00 0.00 143
2 omega -106.60 -5.60 1.00 60.00 - -35.00 -69.00 120.00 0.00 0.00 101
3 omega -8.73 91.27 1.00 60.00 - 35.00 -119.00 0.00 0.00 0.00 100
4 omega -51.47 98.53 1.00 60.00 - 25.00 -9.00 350.00 0.00 0.00 150
